data_4119150
loop_
_publ_author_name
'Kenji Kamada'
'Shin-ichi Fuku-en'
'Shu Minamide'
'Koji Ohta'
'Ryohei Kishi'
'Masayoshi Nakano'
'Hiroyuki Matsuzaki'
'Hiroshi Okamoto'
'Hiroyuki Higashikawa'
'Katsuya Inoue'
'Satoshi Kojima'
'Yohsuke Yamamoto'

_publ_contact_author_email yyama@hiroshima-u.ac.jp
_publ_section_title
;
 Impact of Diradical Character on Two-Photon Absorption: Bis(acridine)
 Dimers Synthesized from an Allenic Precursor
;
_journal_name_full 'Journal of the American Chemical Society'
_journal_page_first 232
_journal_page_last 241
_journal_paper_doi 10.1021/ja308396a
_journal_volume 135
_journal_year 2013
_chemical_formula_sum 'C52 H52 Cl2 N2 O4'
_chemical_formula_weight 839.86
_chemical_name_systematic
;
 ?
;
_space_group_IT_number 2
_symmetry_cell_setting triclinic
_symmetry_space_group_name_Hall '-P 1'
_symmetry_space_group_name_H-M 'P -1'
_atom_sites_solution_hydrogens geom
_atom_sites_solution_primary direct
_atom_sites_solution_secondary difmap
_audit_creation_method SHELXL-97
_cell_angle_alpha 84.5478(15)
_cell_angle_beta 81.1159(16)
_cell_angle_gamma 70.5933(15)
_cell_formula_units_Z 2
_cell_length_a 8.1670(4)
_cell_length_b 9.8220(5)
_cell_length_c 28.7845(15)
_cell_measurement_reflns_used 19381
_cell_measurement_temperature 173(2)
_cell_measurement_theta_max 27.63
_cell_measurement_theta_min 3.001
_cell_volume 2149.30(19)
_computing_cell_refinement PROCESS-AUTO
_computing_data_collection PROCESS-AUTO
_computing_molecular_graphics 'Yadokari-XG 2009 (Wakita Nemoto et al., 2009)'
_computing_publication_material 'Yadokari-XG 2009 (Wakita,Nemoto et al., 2009)'
_computing_structure_refinement 'SHELXL-97 (Sheldrick, 1997)'
_computing_structure_solution 'shelxs-97 (wakita nemoto et al., 2009)'
_diffrn_ambient_temperature 173(2)
_diffrn_detector_area_resol_mean 10.0
_diffrn_measured_fraction_theta_full 0.997
_diffrn_measured_fraction_theta_max 0.997
_diffrn_measurement_device_type 'Rigaku SCXmini'
_diffrn_measurement_method \w-scans
_diffrn_radiation_monochromator Graphite
_diffrn_radiation_source 'long-fine-focus sealed tube'
_diffrn_radiation_type MoK\a
_diffrn_radiation_wavelength 0.71075
_diffrn_reflns_av_R_equivalents 0.0564
_diffrn_reflns_av_sigmaI/netI 0.0667
_diffrn_reflns_limit_h_max 10
_diffrn_reflns_limit_h_min -10
_diffrn_reflns_limit_k_max 12
_diffrn_reflns_limit_k_min -12
_diffrn_reflns_limit_l_max 37
_diffrn_reflns_limit_l_min -37
_diffrn_reflns_number 22738
_diffrn_reflns_theta_full 27.49
_diffrn_reflns_theta_max 27.49
_diffrn_reflns_theta_min 3.00
_exptl_absorpt_coefficient_mu 0.201
_exptl_absorpt_correction_T_max 1.0000
_exptl_absorpt_correction_T_min 0.7556
_exptl_absorpt_correction_type multi-scan
_exptl_absorpt_process_details
;
 'ABSCOR (Higashi, 1995)'
;
_exptl_crystal_colour 'pale yellow'
_exptl_crystal_density_diffrn 1.298
_exptl_crystal_description plate
_exptl_crystal_F_000 888
_exptl_crystal_size_max 0.54
_exptl_crystal_size_mid 0.29
_exptl_crystal_size_min 0.06
_refine_diff_density_max 0.558
_refine_diff_density_min -0.529
_refine_diff_density_rms 0.061
_refine_ls_extinction_method none
_refine_ls_goodness_of_fit_ref 1.034
_refine_ls_hydrogen_treatment mixed
_refine_ls_matrix_type full
_refine_ls_number_parameters 560
_refine_ls_number_reflns 9832
_refine_ls_number_restraints 0
_refine_ls_restrained_S_all 1.034
_refine_ls_R_factor_all 0.0865
_refine_ls_R_factor_gt 0.0613
_refine_ls_shift/su_max 0.000
_refine_ls_shift/su_mean 0.000
_refine_ls_structure_factor_coef Fsqd
_refine_ls_weighting_details 'calc w=1/[\s^2^(Fo^2^)+(0.0836P)^2^+0.9322P] where P=(Fo^2^+2Fc^2^)/3'
_refine_ls_weighting_scheme calc
_refine_ls_wR_factor_gt 0.1583
_refine_ls_wR_factor_ref 0.1751
_reflns_number_gt 7277
_reflns_number_total 9832
_reflns_threshold_expression >2sigma(I)
_cod_data_source_file ja308396a_si_001_1.cif
_cod_data_source_block 3b
_cod_database_code 4119150

loop_
_symmetry_equiv_pos_as_xyz
'x, y, z'
'-x, -y, -z'

loop_
_atom_site_label
_atom_site_type_symbol
_atom_site_fract_x
_atom_site_fract_y
_atom_site_fract_z
_atom_site_U_iso_or_equiv
_atom_site_adp_type
_atom_site_occupancy
_atom_site_symmetry_multiplicity
_atom_site_calc_flag
_atom_site_refinement_flags
C1 C -0.3557(3) 0.2093(2) 0.31104(7) 0.0268(4) Uani 1 1 d .
C2 C -0.4141(3) 0.3547(2) 0.32012(8) 0.0333(5) Uani 1 1 d .
H1 H -0.5116 0.4193 0.3065 0.040 Uiso 1 1 calc R
C3 C -0.3292(3) 0.4048(2) 0.34912(9) 0.0364(5) Uani 1 1 d .
H2 H -0.3674 0.5048 0.3550 0.044 Uiso 1 1 calc R
C4 C -0.1899(3) 0.3116(2) 0.36959(8) 0.0308(5) Uani 1 1 d .
H3 H -0.1347 0.3473 0.3901 0.037 Uiso 1 1 calc R
C5 C -0.1290(3) 0.1646(2) 0.36035(7) 0.0232(4) Uani 1 1 d .
N1 N 0.0171(2) 0.07078(18) 0.37985(6) 0.0247(4) Uani 1 1 d .
C6 C 0.0610(3) -0.0797(2) 0.37885(7) 0.0221(4) Uani 1 1 d .
C7 C 0.1850(3) -0.1701(2) 0.40612(7) 0.0254(4) Uani 1 1 d .
H4 H 0.2379 -0.1300 0.4260 0.030 Uiso 1 1 calc R
C8 C 0.2304(3) -0.3185(2) 0.40398(8) 0.0307(5) Uani 1 1 d .
H5 H 0.3172 -0.3798 0.4219 0.037 Uiso 1 1 calc R
C9 C 0.1520(3) -0.3786(2) 0.37628(8) 0.0325(5) Uani 1 1 d .
H6 H 0.1819 -0.4807 0.3759 0.039 Uiso 1 1 calc R
C10 C 0.0295(3) -0.2895(2) 0.34906(7) 0.0277(4) Uani 1 1 d .
C11 C -0.0150(2) -0.1382(2) 0.34867(7) 0.0221(4) Uani 1 1 d .
C12 C -0.1297(3) -0.0404(2) 0.31581(7) 0.0220(4) Uani 1 1 d .
C13 C -0.2109(3) 0.1113(2) 0.32989(7) 0.0228(4) Uani 1 1 d .
C14 C 0.0976(3) 0.1281(2) 0.41091(7) 0.0234(4) Uani 1 1 d .
C15 C 0.0295(3) 0.1421(2) 0.45796(7) 0.0264(4) Uani 1 1 d .
H7 H -0.0731 0.1175 0.4694 0.032 Uiso 1 1 calc R
C16 C 0.1102(3) 0.1917(2) 0.48825(7) 0.0256(4) Uani 1 1 d .
H8 H 0.0615 0.2011 0.5204 0.031 Uiso 1 1 calc R
C17 C 0.2613(2) 0.2282(2) 0.47293(7) 0.0214(4) Uani 1 1 d .
C18 C 0.3259(3) 0.2157(2) 0.42503(7) 0.0244(4) Uani 1 1 d .
H9 H 0.4274 0.2415 0.4133 0.029 Uiso 1 1 calc R
C19 C 0.2450(3) 0.1664(2) 0.39439(7) 0.0252(4) Uani 1 1 d .
H10 H 0.2911 0.1589 0.3620 0.030 Uiso 1 1 calc R
C20 C 0.3479(3) 0.2790(2) 0.50816(7) 0.0251(4) Uani 1 1 d .
C21 C 0.2253(3) 0.4251(3) 0.52619(9) 0.0364(5) Uani 1 1 d .
H11 H 0.1976 0.4946 0.4995 0.055 Uiso 1 1 calc R
H12 H 0.2831 0.4609 0.5474 0.055 Uiso 1 1 calc R
H13 H 0.1170 0.4130 0.5432 0.055 Uiso 1 1 calc R
C22 C 0.5224(3) 0.2966(3) 0.48596(9) 0.0371(5) Uani 1 1 d .
H14 H 0.6009 0.2043 0.4737 0.056 Uiso 1 1 calc R
H15 H 0.5758 0.3263 0.5098 0.056 Uiso 1 1 calc R
H16 H 0.5026 0.3703 0.4601 0.056 Uiso 1 1 calc R
C23 C 0.3818(3) 0.1690(3) 0.54997(8) 0.0382(5) Uani 1 1 d .
H17 H 0.2707 0.1576 0.5651 0.057 Uiso 1 1 calc R
H18 H 0.4350 0.2033 0.5728 0.057 Uiso 1 1 calc R
H19 H 0.4613 0.0758 0.5388 0.057 Uiso 1 1 calc R
C24 C -0.4591(4) 0.2157(3) 0.23834(9) 0.0495(7) Uani 1 1 d .
H20 H -0.5435 0.3136 0.2399 0.074 Uiso 1 1 calc R
H21 H -0.5007 0.1567 0.2204 0.074 Uiso 1 1 calc R
H22 H -0.3453 0.2200 0.2227 0.074 Uiso 1 1 calc R
C25 C 0.0405(4) -0.4658(3) 0.29722(11) 0.0493(7) Uani 1 1 d .
H23 H 0.1417 -0.4472 0.2781 0.074 Uiso 1 1 calc R
H24 H -0.0325 -0.4864 0.2766 0.074 Uiso 1 1 calc R
H25 H 0.0810 -0.5490 0.3191 0.074 Uiso 1 1 calc R
O1 O -0.4415(2) 0.15374(17) 0.28419(6) 0.0348(4) Uani 1 1 d .
O2 O -0.0580(2) -0.34395(17) 0.32276(6) 0.0371(4) Uani 1 1 d .
C26 C -0.1351(3) -0.0844(2) 0.27466(7) 0.0234(4) Uani 1 1 d .
C27 C 0.0949(3) 0.0122(2) 0.19815(7) 0.0279(4) Uani 1 1 d .
C28 C 0.2372(3) 0.0272(3) 0.16762(8) 0.0331(5) Uani 1 1 d .
H26 H 0.2743 0.1088 0.1685 0.040 Uiso 1 1 calc R
C29 C 0.3246(3) -0.0788(3) 0.13575(8) 0.0338(5) Uani 1 1 d .
H27 H 0.4249 -0.0709 0.1155 0.041 Uiso 1 1 calc R
C30 C 0.2694(3) -0.1951(3) 0.13270(8) 0.0304(5) Uani 1 1 d .
H28 H 0.3293 -0.2653 0.1101 0.036 Uiso 1 1 calc R
C31 C 0.1246(3) -0.2093(2) 0.16314(7) 0.0232(4) Uani 1 1 d .
N2 N 0.0644(2) -0.32611(19) 0.15948(6) 0.0261(4) Uani 1 1 d .
C32 C -0.1044(3) -0.3227(2) 0.18053(7) 0.0249(4) Uani 1 1 d .
C33 C -0.1806(3) -0.4186(2) 0.16662(8) 0.0318(5) Uani 1 1 d .
H29 H -0.1196 -0.4844 0.1427 0.038 Uiso 1 1 calc R
C34 C -0.3441(3) -0.4167(3) 0.18781(9) 0.0377(5) Uani 1 1 d .
H30 H -0.3952 -0.4816 0.1783 0.045 Uiso 1 1 calc R
C35 C -0.4357(3) -0.3228(3) 0.22256(8) 0.0336(5) Uani 1 1 d .
H31 H -0.5484 -0.3232 0.2369 0.040 Uiso 1 1 calc R
C36 C -0.3611(3) -0.2278(2) 0.23633(7) 0.0278(4) Uani 1 1 d .
C37 C -0.1930(3) -0.2270(2) 0.21607(7) 0.0232(4) Uani 1 1 d .
C38 C -0.1047(3) -0.1342(2) 0.23219(7) 0.0225(4) Uani 1 1 d .
C39 C 0.0388(3) -0.1092(2) 0.19780(7) 0.0230(4) Uani 1 1 d .
C40 C 0.1434(3) -0.4175(2) 0.12042(7) 0.0271(4) Uani 1 1 d .
C41 C 0.0955(3) -0.3730(2) 0.07619(8) 0.0320(5) Uani 1 1 d .
H32 H 0.0122 -0.2805 0.0714 0.038 Uiso 1 1 calc R
C42 C 0.1680(3) -0.4624(2) 0.03863(8) 0.0322(5) Uani 1 1 d .
H33 H 0.1345 -0.4295 0.0083 0.039 Uiso 1 1 calc R
C43 C 0.2884(3) -0.5988(2) 0.04456(7) 0.0267(4) Uani 1 1 d .
C44 C 0.3362(3) -0.6410(2) 0.08936(8) 0.0316(5) Uani 1 1 d .
H34 H 0.4194 -0.7334 0.0944 0.038 Uiso 1 1 calc R
C45 C 0.2652(3) -0.5516(2) 0.12687(8) 0.0303(5) Uani 1 1 d .
H35 H 0.3007 -0.5828 0.1571 0.036 Uiso 1 1 calc R
C46 C 0.3622(3) -0.7025(2) 0.00407(8) 0.0301(5) Uani 1 1 d .
C47 C 0.5584(3) -0.7798(3) 0.00437(9) 0.0443(6) Uani 1 1 d .
H36 H 0.6043 -0.8413 -0.0227 0.067 Uiso 1 1 calc R
H37 H 0.5776 -0.8396 0.0335 0.067 Uiso 1 1 calc R
H38 H 0.6190 -0.7081 0.0025 0.067 Uiso 1 1 calc R
C48 C 0.2647(4) -0.8134(3) 0.01094(10) 0.0442(6) Uani 1 1 d .
H39 H 0.1390 -0.7632 0.0110 0.066 Uiso 1 1 calc R
H40 H 0.2853 -0.8678 0.0410 0.066 Uiso 1 1 calc R
H41 H 0.3076 -0.8800 -0.0148 0.066 Uiso 1 1 calc R
C49 C 0.3366(3) -0.6238(3) -0.04387(8) 0.0360(5) Uani 1 1 d .
H42 H 0.2118 -0.5719 -0.0449 0.054 Uiso 1 1 calc R
H43 H 0.3797 -0.6941 -0.0686 0.054 Uiso 1 1 calc R
H44 H 0.4018 -0.5548 -0.0490 0.054 Uiso 1 1 calc R
C50 C 0.0469(4) 0.2359(3) 0.23277(11) 0.0521(8) Uani 1 1 d .
H45 H 0.1646 0.2064 0.2421 0.078 Uiso 1 1 calc R
H46 H -0.0365 0.2991 0.2562 0.078 Uiso 1 1 calc R
H47 H 0.0466 0.2881 0.2020 0.078 Uiso 1 1 calc R
C51 C -0.6047(3) -0.1302(3) 0.29398(10) 0.0470(7) Uani 1 1 d .
H48 H -0.6913 -0.1071 0.2719 0.071 Uiso 1 1 calc R
H49 H -0.6432 -0.0579 0.3180 0.071 Uiso 1 1 calc R
H50 H -0.5930 -0.2261 0.3091 0.071 Uiso 1 1 calc R
O3 O -0.0022(2) 0.11182(17) 0.22986(6) 0.0352(4) Uani 1 1 d .
O4 O -0.4408(2) -0.12952(19) 0.26925(6) 0.0384(4) Uani 1 1 d .
C52 C -0.1050(4) 0.0902(3) 0.09081(10) 0.0471(6) Uani 1 1 d .
Cl1 Cl -0.26024(9) 0.00527(8) 0.11478(3) 0.0496(2) Uani 0.97 1 d P
Cl2 Cl -0.055(2) 0.0452(15) 0.0374(5) 0.080(4) Uani 0.07 1 d P
Cl3 Cl -0.17343(13) 0.27020(9) 0.10533(4) 0.0737(3) Uani 0.97 1 d P

loop_
_atom_site_aniso_label
_atom_site_aniso_U_11
_atom_site_aniso_U_22
_atom_site_aniso_U_33
_atom_site_aniso_U_23
_atom_site_aniso_U_13
_atom_site_aniso_U_12
C1 0.0266(10) 0.0296(11) 0.0232(10) -0.0050(8) -0.0040(8) -0.0064(9)
C2 0.0305(11) 0.0292(11) 0.0350(12) -0.0044(9) -0.0094(9) 0.0002(9)
C3 0.0419(13) 0.0240(11) 0.0385(13) -0.0082(9) -0.0097(10) -0.0005(10)
C4 0.0348(12) 0.0267(11) 0.0313(12) -0.0094(9) -0.0096(9) -0.0057(9)
C5 0.0239(10) 0.0230(10) 0.0214(10) -0.0057(8) -0.0027(8) -0.0045(8)
N1 0.0272(9) 0.0231(8) 0.0247(9) -0.0070(7) -0.0086(7) -0.0055(7)
C6 0.0213(9) 0.0232(10) 0.0203(9) -0.0047(7) 0.0015(7) -0.0061(8)
C7 0.0254(10) 0.0292(11) 0.0207(10) -0.0047(8) -0.0027(8) -0.0068(8)
C8 0.0324(11) 0.0277(11) 0.0262(11) 0.0004(8) -0.0044(9) -0.0022(9)
C9 0.0392(12) 0.0209(10) 0.0344(12) -0.0040(9) -0.0035(10) -0.0055(9)
C10 0.0314(11) 0.0266(10) 0.0259(11) -0.0069(8) -0.0005(8) -0.0105(9)
C11 0.0220(9) 0.0232(10) 0.0196(9) -0.0051(8) 0.0012(7) -0.0059(8)
C12 0.0222(9) 0.0224(9) 0.0224(10) -0.0060(8) -0.0003(7) -0.0084(8)
C13 0.0237(10) 0.0240(10) 0.0198(9) -0.0045(8) -0.0010(7) -0.0063(8)
C14 0.0245(10) 0.0208(9) 0.0255(10) -0.0066(8) -0.0081(8) -0.0044(8)
C15 0.0223(10) 0.0329(11) 0.0262(11) -0.0067(8) -0.0003(8) -0.0116(9)
C16 0.0233(10) 0.0321(11) 0.0213(10) -0.0065(8) 0.0000(8) -0.0090(9)
C17 0.0226(9) 0.0195(9) 0.0220(10) -0.0042(7) -0.0039(7) -0.0055(8)
C18 0.0251(10) 0.0255(10) 0.0240(10) -0.0027(8) 0.0001(8) -0.0108(8)
C19 0.0296(10) 0.0259(10) 0.0199(10) -0.0037(8) -0.0014(8) -0.0086(9)
C20 0.0250(10) 0.0269(10) 0.0262(10) -0.0065(8) -0.0047(8) -0.0100(8)
C21 0.0363(12) 0.0334(12) 0.0425(14) -0.0171(10) -0.0051(10) -0.0112(10)
C22 0.0286(11) 0.0498(14) 0.0401(13) -0.0116(11) -0.0053(10) -0.0193(11)
C23 0.0436(14) 0.0441(14) 0.0317(12) 0.0021(10) -0.0164(10) -0.0163(11)
C24 0.0561(17) 0.0646(18) 0.0361(14) -0.0012(13) -0.0216(12) -0.0240(14)
C25 0.0669(18) 0.0320(13) 0.0527(17) -0.0150(12) -0.0160(14) -0.0138(13)
O1 0.0377(9) 0.0341(8) 0.0359(9) -0.0021(7) -0.0172(7) -0.0103(7)
O2 0.0439(9) 0.0270(8) 0.0449(10) -0.0117(7) -0.0131(8) -0.0113(7)
C26 0.0207(9) 0.0240(10) 0.0258(10) -0.0036(8) -0.0018(8) -0.0075(8)
C27 0.0308(11) 0.0307(11) 0.0255(11) -0.0071(8) -0.0028(8) -0.0130(9)
C28 0.0368(12) 0.0381(12) 0.0327(12) -0.0068(10) -0.0012(9) -0.0231(10)
C29 0.0265(11) 0.0470(14) 0.0320(12) -0.0072(10) 0.0040(9) -0.0194(10)
C30 0.0251(10) 0.0393(12) 0.0263(11) -0.0106(9) 0.0022(8) -0.0099(9)
C31 0.0234(10) 0.0266(10) 0.0208(10) -0.0046(8) -0.0039(7) -0.0081(8)
N2 0.0286(9) 0.0267(9) 0.0243(9) -0.0098(7) 0.0024(7) -0.0110(7)
C32 0.0269(10) 0.0262(10) 0.0229(10) -0.0022(8) -0.0040(8) -0.0097(8)
C33 0.0371(12) 0.0306(11) 0.0304(12) -0.0121(9) 0.0013(9) -0.0143(10)
C34 0.0417(13) 0.0380(13) 0.0427(14) -0.0114(10) -0.0017(10) -0.0242(11)
C35 0.0329(12) 0.0372(12) 0.0358(12) -0.0062(10) 0.0027(9) -0.0201(10)
C36 0.0303(11) 0.0297(11) 0.0246(10) -0.0053(8) 0.0009(8) -0.0122(9)
C37 0.0267(10) 0.0234(10) 0.0211(10) -0.0019(8) -0.0024(8) -0.0104(8)
C38 0.0239(10) 0.0231(10) 0.0211(10) -0.0040(8) -0.0025(7) -0.0077(8)
C39 0.0230(10) 0.0272(10) 0.0207(10) -0.0035(8) -0.0035(7) -0.0098(8)
C40 0.0278(11) 0.0288(11) 0.0260(11) -0.0098(8) 0.0023(8) -0.0110(9)
C41 0.0354(12) 0.0254(11) 0.0312(12) -0.0074(9) -0.0075(9) -0.0015(9)
C42 0.0399(12) 0.0300(11) 0.0250(11) -0.0056(9) -0.0069(9) -0.0068(10)
C43 0.0300(11) 0.0247(10) 0.0255(10) -0.0080(8) 0.0011(8) -0.0094(9)
C44 0.0354(12) 0.0250(11) 0.0297(11) -0.0045(9) -0.0012(9) -0.0038(9)
C45 0.0359(12) 0.0301(11) 0.0231(10) -0.0041(8) -0.0034(9) -0.0075(9)
C46 0.0337(11) 0.0275(11) 0.0277(11) -0.0084(9) -0.0009(9) -0.0075(9)
C47 0.0387(14) 0.0457(14) 0.0380(14) -0.0160(11) -0.0010(11) 0.0025(11)
C48 0.0640(17) 0.0352(13) 0.0384(14) -0.0108(11) -0.0015(12) -0.0222(12)
C49 0.0416(13) 0.0364(12) 0.0262(11) -0.0101(9) 0.0019(9) -0.0081(10)
C50 0.0652(18) 0.0360(14) 0.0635(18) -0.0240(13) 0.0154(14) -0.0322(14)
C51 0.0411(14) 0.0512(16) 0.0497(16) -0.0197(13) 0.0192(12) -0.0226(13)
O3 0.0423(9) 0.0315(8) 0.0369(9) -0.0141(7) 0.0080(7) -0.0210(7)
O4 0.0327(9) 0.0467(10) 0.0403(9) -0.0208(8) 0.0135(7) -0.0219(8)
C52 0.0474(15) 0.0426(14) 0.0539(17) 0.0003(12) -0.0093(12) -0.0175(12)
Cl1 0.0486(4) 0.0476(4) 0.0592(4) 0.0127(3) -0.0194(3) -0.0227(3)
Cl2 0.118(11) 0.072(8) 0.067(8) 0.008(6) -0.037(8) -0.045(8)
Cl3 0.0826(6) 0.0402(4) 0.1048(8) -0.0069(4) -0.0207(5) -0.0237(4)

loop_
_atom_type_symbol
_atom_type_description
_atom_type_scat_dispersion_real
_atom_type_scat_dispersion_imag
_atom_type_scat_source
C C 0.0033 0.0016 'International Tables Vol C Tables 4.2.6.8 and 6.1.1.4'
H H 0.0000 0.0000 'International Tables Vol C Tables 4.2.6.8 and 6.1.1.4'
Cl Cl 0.1484 0.1585 'International Tables Vol C Tables 4.2.6.8 and 6.1.1.4'
N N 0.0061 0.0033 'International Tables Vol C Tables 4.2.6.8 and 6.1.1.4'
O O 0.0106 0.0060 'International Tables Vol C Tables 4.2.6.8 and 6.1.1.4'

loop_
_geom_angle_atom_site_label_1
_geom_angle_atom_site_label_2
_geom_angle_atom_site_label_3
_geom_angle
_geom_angle_site_symmetry_3
O1 C1 C2 121.13(19) .
O1 C1 C13 116.89(18) .
C2 C1 C13 121.94(19) .
C3 C2 C1 119.3(2) .
C3 C2 H1 120.4 .
C1 C2 H1 120.4 .
C4 C3 C2 120.7(2) .
C4 C3 H2 119.6 .
C2 C3 H2 119.6 .
C3 C4 C5 120.4(2) .
C3 C4 H3 119.8 .
C5 C4 H3 119.8 .
C4 C5 N1 120.30(18) .
C4 C5 C13 119.91(18) .
N1 C5 C13 119.75(17) .
C6 N1 C5 121.48(16) .
C6 N1 C14 118.36(16) .
C5 N1 C14 118.50(16) .
C7 C6 N1 120.07(18) .
C7 C6 C11 120.45(18) .
N1 C6 C11 119.42(17) .
C8 C7 C6 119.57(19) .
C8 C7 H4 120.2 .
C6 C7 H4 120.2 .
C9 C8 C7 121.1(2) .
C9 C8 H5 119.4 .
C7 C8 H5 119.4 .
C8 C9 C10 119.5(2) .
C8 C9 H6 120.3 .
C10 C9 H6 120.3 .
O2 C10 C9 121.62(19) .
O2 C10 C11 117.12(19) .
C9 C10 C11 121.21(19) .
C6 C11 C10 118.01(18) .
C6 C11 C12 119.40(17) .
C10 C11 C12 122.49(18) .
C26 C12 C11 120.14(18) .
C26 C12 C13 124.01(19) .
C11 C12 C13 115.17(16) .
C1 C13 C5 117.67(18) .
C1 C13 C12 123.38(18) .
C5 C13 C12 118.65(17) .
C19 C14 C15 119.51(18) .
C19 C14 N1 120.54(18) .
C15 C14 N1 119.93(18) .
C16 C15 C14 120.13(19) .
C16 C15 H7 119.9 .
C14 C15 H7 119.9 .
C15 C16 C17 121.79(19) .
C15 C16 H8 119.1 .
C17 C16 H8 119.1 .
C16 C17 C18 117.05(18) .
C16 C17 C20 119.66(17) .
C18 C17 C20 123.29(18) .
C19 C18 C17 121.40(19) .
C19 C18 H9 119.3 .
C17 C18 H9 119.3 .
C14 C19 C18 120.09(19) .
C14 C19 H10 120.0 .
C18 C19 H10 120.0 .
C17 C20 C22 111.73(17) .
C17 C20 C21 109.14(17) .
C22 C20 C21 108.80(18) .
C17 C20 C23 109.91(17) .
C22 C20 C23 108.27(19) .
C21 C20 C23 108.95(19) .
C20 C21 H11 109.5 .
C20 C21 H12 109.5 .
H11 C21 H12 109.5 .
C20 C21 H13 109.5 .
H11 C21 H13 109.5 .
H12 C21 H13 109.5 .
C20 C22 H14 109.5 .
C20 C22 H15 109.5 .
H14 C22 H15 109.5 .
C20 C22 H16 109.5 .
H14 C22 H16 109.5 .
H15 C22 H16 109.5 .
C20 C23 H17 109.5 .
C20 C23 H18 109.5 .
H17 C23 H18 109.5 .
C20 C23 H19 109.5 .
H17 C23 H19 109.5 .
H18 C23 H19 109.5 .
O1 C24 H20 109.5 .
O1 C24 H21 109.5 .
H20 C24 H21 109.5 .
O1 C24 H22 109.5 .
H20 C24 H22 109.5 .
H21 C24 H22 109.5 .
O2 C25 H23 109.5 .
O2 C25 H24 109.5 .
H23 C25 H24 109.5 .
O2 C25 H25 109.5 .
H23 C25 H25 109.5 .
H24 C25 H25 109.5 .
C1 O1 C24 116.28(19) .
C10 O2 C25 117.14(19) .
C12 C26 C38 168.0(2) .
O3 C27 C28 123.45(19) .
O3 C27 C39 115.07(18) .
C28 C27 C39 121.47(19) .
C27 C28 C29 118.9(2) .
C27 C28 H26 120.5 .
C29 C28 H26 120.5 .
C30 C29 C28 121.5(2) .
C30 C29 H27 119.2 .
C28 C29 H27 119.2 .
C29 C30 C31 119.5(2) .
C29 C30 H28 120.2 .
C31 C30 H28 120.2 .
C30 C31 C39 120.77(19) .
C30 C31 N2 119.94(18) .
C39 C31 N2 119.28(18) .
C32 N2 C31 120.47(17) .
C32 N2 C40 117.60(16) .
C31 N2 C40 117.57(17) .
C37 C32 C33 120.41(19) .
C37 C32 N2 119.88(18) .
C33 C32 N2 119.69(18) .
C34 C33 C32 119.5(2) .
C34 C33 H29 120.2 .
C32 C33 H29 120.2 .
C33 C34 C35 121.6(2) .
C33 C34 H30 119.2 .
C35 C34 H30 119.2 .
C34 C35 C36 119.1(2) .
C34 C35 H31 120.5 .
C36 C35 H31 120.5 .
O4 C36 C35 123.89(19) .
O4 C36 C37 114.70(18) .
C35 C36 C37 121.41(19) .
C32 C37 C36 117.99(18) .
C32 C37 C38 119.19(18) .
C36 C37 C38 122.77(18) .
C26 C38 C37 125.16(18) .
C26 C38 C39 119.77(18) .
C37 C38 C39 114.85(17) .
C31 C39 C27 117.57(18) .
C31 C39 C38 119.47(18) .
C27 C39 C38 122.96(18) .
C45 C40 C41 119.15(19) .
C45 C40 N2 120.54(19) .
C41 C40 N2 120.30(19) .
C40 C41 C42 120.5(2) .
C40 C41 H32 119.7 .
C42 C41 H32 119.7 .
C43 C42 C41 121.2(2) .
C43 C42 H33 119.4 .
C41 C42 H33 119.4 .
C42 C43 C44 117.33(19) .
C42 C43 C46 121.9(2) .
C44 C43 C46 120.69(19) .
C45 C44 C43 121.6(2) .
C45 C44 H34 119.2 .
C43 C44 H34 119.2 .
C40 C45 C44 120.2(2) .
C40 C45 H35 119.9 .
C44 C45 H35 119.9 .
C49 C46 C47 107.8(2) .
C49 C46 C48 108.92(19) .
C47 C46 C48 109.8(2) .
C49 C46 C43 112.03(18) .
C47 C46 C43 110.68(18) .
C48 C46 C43 107.66(18) .
C46 C47 H36 109.5 .
C46 C47 H37 109.5 .
H36 C47 H37 109.5 .
C46 C47 H38 109.5 .
H36 C47 H38 109.5 .
H37 C47 H38 109.5 .
C46 C48 H39 109.5 .
C46 C48 H40 109.5 .
H39 C48 H40 109.5 .
C46 C48 H41 109.5 .
H39 C48 H41 109.5 .
H40 C48 H41 109.5 .
C46 C49 H42 109.5 .
C46 C49 H43 109.5 .
H42 C49 H43 109.5 .
C46 C49 H44 109.5 .
H42 C49 H44 109.5 .
H43 C49 H44 109.5 .
O3 C50 H45 109.5 .
O3 C50 H46 109.5 .
H45 C50 H46 109.5 .
O3 C50 H47 109.5 .
H45 C50 H47 109.5 .
H46 C50 H47 109.5 .
O4 C51 H48 109.5 .
O4 C51 H49 109.5 .
H48 C51 H49 109.5 .
O4 C51 H50 109.5 .
H48 C51 H50 109.5 .
H49 C51 H50 109.5 .
C27 O3 C50 118.51(18) .
C36 O4 C51 118.38(18) .
Cl2 C52 Cl3 121.5(5) .
Cl2 C52 Cl1 104.4(5) .
Cl3 C52 Cl1 111.58(16) .
C52 Cl2 Cl2 171.7(13) 2

loop_
_geom_bond_atom_site_label_1
_geom_bond_atom_site_label_2
_geom_bond_distance
_geom_bond_site_symmetry_2
C1 O1 1.374(2) .
C1 C2 1.384(3) .
C1 C13 1.400(3) .
C2 C3 1.380(3) .
C2 H1 0.9500 .
C3 C4 1.375(3) .
C3 H2 0.9500 .
C4 C5 1.400(3) .
C4 H3 0.9500 .
C5 N1 1.402(3) .
C5 C13 1.411(3) .
N1 C6 1.403(3) .
N1 C14 1.439(2) .
C6 C7 1.395(3) .
C6 C11 1.403(3) .
C7 C8 1.384(3) .
C7 H4 0.9500 .
C8 C9 1.376(3) .
C8 H5 0.9500 .
C9 C10 1.382(3) .
C9 H6 0.9500 .
C10 O2 1.366(3) .
C10 C11 1.407(3) .
C11 C12 1.482(3) .
C12 C26 1.311(3) .
C12 C13 1.484(3) .
C14 C19 1.381(3) .
C14 C15 1.384(3) .
C15 C16 1.380(3) .
C15 H7 0.9500 .
C16 C17 1.393(3) .
C16 H8 0.9500 .
C17 C18 1.400(3) .
C17 C20 1.526(3) .
C18 C19 1.387(3) .
C18 H9 0.9500 .
C19 H10 0.9500 .
C20 C22 1.526(3) .
C20 C21 1.535(3) .
C20 C23 1.533(3) .
C21 H11 0.9800 .
C21 H12 0.9800 .
C21 H13 0.9800 .
C22 H14 0.9800 .
C22 H15 0.9800 .
C22 H16 0.9800 .
C23 H17 0.9800 .
C23 H18 0.9800 .
C23 H19 0.9800 .
C24 O1 1.407(3) .
C24 H20 0.9800 .
C24 H21 0.9800 .
C24 H22 0.9800 .
C25 O2 1.402(3) .
C25 H23 0.9800 .
C25 H24 0.9800 .
C25 H25 0.9800 .
C26 C38 1.317(3) .
C27 O3 1.360(3) .
C27 C28 1.385(3) .
C27 C39 1.414(3) .
C28 C29 1.385(3) .
C28 H26 0.9500 .
C29 C30 1.374(3) .
C29 H27 0.9500 .
C30 C31 1.398(3) .
C30 H28 0.9500 .
C31 C39 1.402(3) .
C31 N2 1.408(3) .
N2 C32 1.409(3) .
N2 C40 1.438(3) .
C32 C37 1.399(3) .
C32 C33 1.404(3) .
C33 C34 1.375(3) .
C33 H29 0.9500 .
C34 C35 1.377(3) .
C34 H30 0.9500 .
C35 C36 1.387(3) .
C35 H31 0.9500 .
C36 O4 1.349(3) .
C36 C37 1.408(3) .
C37 C38 1.479(3) .
C38 C39 1.483(3) .
C40 C45 1.378(3) .
C40 C41 1.378(3) .
C41 C42 1.388(3) .
C41 H32 0.9500 .
C42 C43 1.387(3) .
C42 H33 0.9500 .
C43 C44 1.390(3) .
C43 C46 1.536(3) .
C44 C45 1.387(3) .
C44 H34 0.9500 .
C45 H35 0.9500 .
C46 C49 1.525(3) .
C46 C47 1.530(3) .
C46 C48 1.531(3) .
C47 H36 0.9800 .
C47 H37 0.9800 .
C47 H38 0.9800 .
C48 H39 0.9800 .
C48 H40 0.9800 .
C48 H41 0.9800 .
C49 H42 0.9800 .
C49 H43 0.9800 .
C49 H44 0.9800 .
C50 O3 1.417(3) .
C50 H45 0.9800 .
C50 H46 0.9800 .
C50 H47 0.9800 .
C51 O4 1.418(3) .
C51 H48 0.9800 .
C51 H49 0.9800 .
C51 H50 0.9800 .
C52 Cl2 1.593(15) .
C52 Cl3 1.739(3) .
C52 Cl1 1.761(3) .
Cl2 Cl2 2.34(3) 2

loop_
_geom_torsion_atom_site_label_1
_geom_torsion_atom_site_label_2
_geom_torsion_atom_site_label_3
_geom_torsion_atom_site_label_4
_geom_torsion
_geom_torsion_site_symmetry_4
O1 C1 C2 C3 176.9(2) .
C13 C1 C2 C3 -0.9(4) .
C1 C2 C3 C4 -1.2(4) .
C2 C3 C4 C5 1.6(4) .
C3 C4 C5 N1 177.6(2) .
C3 C4 C5 C13 -0.1(3) .
C4 C5 N1 C6 167.6(2) .
C13 C5 N1 C6 -14.7(3) .
C4 C5 N1 C14 2.5(3) .
C13 C5 N1 C14 -179.81(18) .
C5 N1 C6 C7 -167.60(18) .
C14 N1 C6 C7 -2.5(3) .
C5 N1 C6 C11 15.2(3) .
C14 N1 C6 C11 -179.65(18) .
N1 C6 C7 C8 -178.42(19) .
C11 C6 C7 C8 -1.3(3) .
C6 C7 C8 C9 -1.7(3) .
C7 C8 C9 C10 1.9(3) .
C8 C9 C10 O2 -176.8(2) .
C8 C9 C10 C11 0.8(3) .
C7 C6 C11 C10 3.9(3) .
N1 C6 C11 C10 -179.00(18) .
C7 C6 C11 C12 -172.52(18) .
N1 C6 C11 C12 4.6(3) .
O2 C10 C11 C6 174.04(18) .
C9 C10 C11 C6 -3.6(3) .
O2 C10 C11 C12 -9.7(3) .
C9 C10 C11 C12 172.62(19) .
C6 C11 C12 C26 147.52(19) .
C10 C11 C12 C26 -28.7(3) .
C6 C11 C12 C13 -23.4(3) .
C10 C11 C12 C13 160.42(18) .
O1 C1 C13 C5 -175.46(18) .
C2 C1 C13 C5 2.4(3) .
O1 C1 C13 C12 10.9(3) .
C2 C1 C13 C12 -171.3(2) .
C4 C5 C13 C1 -1.9(3) .
N1 C5 C13 C1 -179.59(18) .
C4 C5 C13 C12 172.08(19) .
N1 C5 C13 C12 -5.6(3) .
C26 C12 C13 C1 26.9(3) .
C11 C12 C13 C1 -162.64(19) .
C26 C12 C13 C5 -146.7(2) .
C11 C12 C13 C5 23.7(3) .
C6 N1 C14 C19 96.1(2) .
C5 N1 C14 C19 -98.4(2) .
C6 N1 C14 C15 -82.4(2) .
C5 N1 C14 C15 83.1(2) .
C19 C14 C15 C16 -1.1(3) .
N1 C14 C15 C16 177.47(18) .
C14 C15 C16 C17 -0.3(3) .
C15 C16 C17 C18 1.4(3) .
C15 C16 C17 C20 -178.50(19) .
C16 C17 C18 C19 -1.2(3) .
C20 C17 C18 C19 178.73(19) .
C15 C14 C19 C18 1.3(3) .
N1 C14 C19 C18 -177.24(18) .
C17 C18 C19 C14 -0.1(3) .
C16 C17 C20 C22 173.21(19) .
C18 C17 C20 C22 -6.7(3) .
C16 C17 C20 C21 -66.4(2) .
C18 C17 C20 C21 113.7(2) .
C16 C17 C20 C23 53.0(3) .
C18 C17 C20 C23 -126.9(2) .
C2 C1 O1 C24 57.6(3) .
C13 C1 O1 C24 -124.5(2) .
C9 C10 O2 C25 -43.6(3) .
C11 C10 O2 C25 138.7(2) .
C11 C12 C26 C38 -55.5(11) .
C13 C12 C26 C38 114.5(10) .
O3 C27 C28 C29 -178.2(2) .
C39 C27 C28 C29 0.8(3) .
C27 C28 C29 C30 2.3(4) .
C28 C29 C30 C31 -1.6(4) .
C29 C30 C31 C39 -2.3(3) .
C29 C30 C31 N2 178.4(2) .
C30 C31 N2 C32 -163.17(19) .
C39 C31 N2 C32 17.4(3) .
C30 C31 N2 C40 -7.2(3) .
C39 C31 N2 C40 173.46(18) .
C31 N2 C32 C37 -18.8(3) .
C40 N2 C32 C37 -174.78(19) .
C31 N2 C32 C33 163.1(2) .
C40 N2 C32 C33 7.1(3) .
C37 C32 C33 C34 0.8(3) .
N2 C32 C33 C34 178.9(2) .
C32 C33 C34 C35 -0.1(4) .
C33 C34 C35 C36 0.2(4) .
C34 C35 C36 O4 178.6(2) .
C34 C35 C36 C37 -1.0(4) .
C33 C32 C37 C36 -1.5(3) .
N2 C32 C37 C36 -179.65(19) .
C33 C32 C37 C38 175.93(19) .
N2 C32 C37 C38 -2.2(3) .
O4 C36 C37 C32 -177.97(19) .
C35 C36 C37 C32 1.7(3) .
O4 C36 C37 C38 4.7(3) .
C35 C36 C37 C38 -175.7(2) .
C12 C26 C38 C37 141.1(9) .
C12 C26 C38 C39 -33.0(11) .
C32 C37 C38 C26 -151.8(2) .
C36 C37 C38 C26 25.5(3) .
C32 C37 C38 C39 22.7(3) .
C36 C37 C38 C39 -160.02(19) .
C30 C31 C39 C27 5.1(3) .
N2 C31 C39 C27 -175.48(18) .
C30 C31 C39 C38 -174.75(19) .
N2 C31 C39 C38 4.6(3) .
O3 C27 C39 C31 174.65(18) .
C28 C27 C39 C31 -4.4(3) .
O3 C27 C39 C38 -5.5(3) .
C28 C27 C39 C38 175.5(2) .
C26 C38 C39 C31 150.8(2) .
C37 C38 C39 C31 -23.9(3) .
C26 C38 C39 C27 -29.1(3) .
C37 C38 C39 C27 156.17(19) .
C32 N2 C40 C45 -99.8(2) .
C31 N2 C40 C45 103.5(2) .
C32 N2 C40 C41 78.8(3) .
C31 N2 C40 C41 -77.9(3) .
C45 C40 C41 C42 0.4(3) .
N2 C40 C41 C42 -178.3(2) .
C40 C41 C42 C43 0.8(4) .
C41 C42 C43 C44 -1.3(3) .
C41 C42 C43 C46 176.5(2) .
C42 C43 C44 C45 0.7(3) .
C46 C43 C44 C45 -177.1(2) .
C41 C40 C45 C44 -1.0(3) .
N2 C40 C45 C44 177.7(2) .
C43 C44 C45 C40 0.4(4) .
C42 C43 C46 C49 18.5(3) .
C44 C43 C46 C49 -163.8(2) .
C42 C43 C46 C47 138.8(2) .
C44 C43 C46 C47 -43.5(3) .
C42 C43 C46 C48 -101.2(3) .
C44 C43 C46 C48 76.5(3) .
C28 C27 O3 C50 -1.7(3) .
C39 C27 O3 C50 179.3(2) .
C35 C36 O4 C51 5.1(4) .
C37 C36 O4 C51 -175.3(2) .
Cl3 C52 Cl2 Cl2 131(8) 2
Cl1 C52 Cl2 Cl2 -102(8) 2
